data_4029859
loop_
_publ_author_name
'Ishii, Akihiko'
'Aoki, Yutaro'
'Nakata, Norio'

_publ_section_title
;
 Synthesis of 4-Chalcogeno-1-aza-1,3-butadiene Derivatives by
 Intramolecular Cyano-Diels-Alder Reaction and Borane-Coordination-Induced
 Fluorescence Enhancement.
;
_journal_issue 17
_journal_name_full 'The Journal of organic chemistry'
_journal_page_first 7951
_journal_page_last 7960
_journal_paper_doi 10.1021/jo501103e
_journal_volume 79
_journal_year 2014
_chemical_formula_moiety 'C41 H15 B F15 N S, 0.5 (C6 H14)'
_chemical_formula_sum 'C44 H22 B F15 N S'
_chemical_formula_weight 892.50
_chemical_name_systematic
; 
 ? 
;
_space_group_IT_number 14
_symmetry_cell_setting monoclinic
_symmetry_Int_Tables_number 14
_symmetry_space_group_name_Hall '-P 2yn'
_symmetry_space_group_name_H-M 'P 1 21/n 1'
_atom_sites_solution_hydrogens geom
_atom_sites_solution_primary direct
_atom_sites_solution_secondary difmap
_audit_creation_method SHELXL-97
_cell_angle_alpha 90.00
_cell_angle_beta 104.9260(10)
_cell_angle_gamma 90.00
_cell_formula_units_Z 4
_cell_length_a 13.7704(7)
_cell_length_b 12.1242(6)
_cell_length_c 23.1112(12)
_cell_measurement_temperature 100(2)
_cell_volume 3728.3(3)
_computing_cell_refinement 'Bruker SAINT'
_computing_data_collection 'Bruker SMART'
_computing_data_reduction 'Bruker SAINT'
_computing_molecular_graphics 'Yadokari-XG 2009 (Wakita, Nemoto et al., 2009)'
_computing_publication_material 'Yadokari-XG 2009 (Wakita, Nemoto et al., 2009)'
_computing_structure_refinement 'SHELXL-97 (Sheldrick, 1997)'
_computing_structure_solution 'SHELXS-97 (Sheldrick, 1990)'
_diffrn_ambient_temperature 100(2)
_diffrn_measured_fraction_theta_full 1.000
_diffrn_measured_fraction_theta_max 1.000
_diffrn_measurement_device_type 'CCD area detector'
_diffrn_measurement_method 'phi and omega scans'
_diffrn_radiation_monochromator graphite
_diffrn_radiation_source 'fine-focus sealed tube'
_diffrn_radiation_type MoK\a
_diffrn_radiation_wavelength 0.71073
_diffrn_reflns_av_R_equivalents 0.0366
_diffrn_reflns_av_sigmaI/netI 0.0432
_diffrn_reflns_limit_h_max 17
_diffrn_reflns_limit_h_min -17
_diffrn_reflns_limit_k_max 15
_diffrn_reflns_limit_k_min -13
_diffrn_reflns_limit_l_max 18
_diffrn_reflns_limit_l_min -29
_diffrn_reflns_number 23124
_diffrn_reflns_theta_full 26.50
_diffrn_reflns_theta_max 26.50
_diffrn_reflns_theta_min 1.57
_exptl_absorpt_coefficient_mu 0.199
_exptl_absorpt_correction_T_max 0.9595
_exptl_absorpt_correction_T_min 0.9142
_exptl_absorpt_correction_type empirical
_exptl_absorpt_process_details 'SADABS (Sheldrick, 1997)'
_exptl_crystal_colour yellow
_exptl_crystal_density_diffrn 1.590
_exptl_crystal_density_meas ?
_exptl_crystal_density_method 'not measured'
_exptl_crystal_description prism
_exptl_crystal_F_000 1796
_exptl_crystal_size_max 0.46
_exptl_crystal_size_mid 0.39
_exptl_crystal_size_min 0.21
_refine_diff_density_max 0.444
_refine_diff_density_min -0.281
_refine_diff_density_rms 0.059
_refine_ls_extinction_method none
_refine_ls_goodness_of_fit_ref 1.023
_refine_ls_hydrogen_treatment constr
_refine_ls_matrix_type full
_refine_ls_number_parameters 560
_refine_ls_number_reflns 7716
_refine_ls_number_restraints 0
_refine_ls_restrained_S_all 1.023
_refine_ls_R_factor_all 0.0567
_refine_ls_R_factor_gt 0.0443
_refine_ls_shift/su_max 0.000
_refine_ls_shift/su_mean 0.000
_refine_ls_structure_factor_coef Fsqd
_refine_ls_weighting_details 'calc w=1/[\s^2^(Fo^2^)+(0.0540P)^2^+1.5509P] where P=(Fo^2^+2Fc^2^)/3'
_refine_ls_weighting_scheme calc
_refine_ls_wR_factor_gt 0.1039
_refine_ls_wR_factor_ref 0.1111
_reflns_number_gt 6344
_reflns_number_total 7716
_reflns_threshold_expression >2sigma(I)
_cod_data_source_file jo501103e_si_002.cif
_cod_data_source_block 9a_(naka329)
_cod_depositor_comments
;Adding full bibliography for 4029858--4029863.cif.

The following automatic conversions were performed:

'_exptl_crystal_density_meas' value 'not measured' was changed to '?'
- the value is perceived as not measured.

Automatic conversion script
Id: cif_fix_values 3008 2015-01-20 13:52:24Z robertas 
;
_cod_original_sg_symbol_H-M 'P 21/n'
_cod_database_code 4029859

loop_
_symmetry_equiv_pos_as_xyz
'x, y, z'
'-x+1/2, y+1/2, -z+1/2'
'-x, -y, -z'
'x-1/2, -y-1/2, z-1/2'

loop_
_atom_site_label
_atom_site_type_symbol
_atom_site_fract_x
_atom_site_fract_y
_atom_site_fract_z
_atom_site_U_iso_or_equiv
_atom_site_adp_type
_atom_site_occupancy
_atom_site_symmetry_multiplicity
_atom_site_calc_flag
_atom_site_refinement_flags
S1 S 0.20489(4) 0.25770(4) 0.39231(2) 0.01925(12) Uani 1 1 d .
F11 F 0.13731(8) 0.07361(9) 0.13211(5) 0.0233(3) Uani 1 1 d .
F5 F -0.18222(8) 0.23073(9) 0.22337(5) 0.0257(3) Uani 1 1 d .
F6 F -0.19982(8) 0.13208(9) 0.11121(5) 0.0240(3) Uani 1 1 d .
F12 F 0.13882(9) -0.04743(10) 0.03594(5) 0.0296(3) Uani 1 1 d .
F10 F 0.12501(8) 0.28055(9) 0.19285(5) 0.0227(3) Uani 1 1 d .
F15 F -0.16432(9) -0.10249(9) 0.14348(5) 0.0278(3) Uani 1 1 d .
F9 F 0.07858(9) 0.45015(9) 0.11898(5) 0.0279(3) Uani 1 1 d .
F7 F -0.24620(9) 0.30709(10) 0.04016(5) 0.0316(3) Uani 1 1 d .
F1 F -0.02741(8) -0.12032(9) 0.25697(5) 0.0260(3) Uani 1 1 d .
F8 F -0.10726(10) 0.46891(10) 0.04280(6) 0.0354(3) Uani 1 1 d .
F2 F -0.13799(10) -0.16797(10) 0.33290(6) 0.0385(3) Uani 1 1 d .
F14 F -0.16040(11) -0.22091(11) 0.04870(6) 0.0423(4) Uani 1 1 d .
F13 F -0.00987(11) -0.19692(11) -0.00700(6) 0.0407(3) Uani 1 1 d .
F4 F -0.29978(10) 0.17602(12) 0.29226(7) 0.0449(4) Uani 1 1 d .
C3 C 0.04657(14) 0.25085(14) 0.30016(8) 0.0171(4) Uani 1 1 d .
H1 H -0.0157 0.2704 0.2733 0.021 Uiso 1 1 calc R
N1 N 0.08729(11) 0.08618(12) 0.24827(7) 0.0149(3) Uani 1 1 d .
C10 C 0.17829(13) -0.04943(15) 0.32039(8) 0.0166(4) Uani 1 1 d .
C1 C 0.20157(13) 0.14539(14) 0.34051(8) 0.0156(4) Uani 1 1 d .
F3 F -0.27991(12) -0.02249(14) 0.34922(7) 0.0540(4) Uani 1 1 d .
C25 C -0.09386(14) -0.04370(16) 0.26511(9) 0.0213(4) Uani 1 1 d .
C32 C -0.15390(14) 0.29945(16) 0.07790(8) 0.0210(4) Uani 1 1 d .
C30 C -0.03627(14) 0.19794(15) 0.15758(8) 0.0159(4) Uani 1 1 d .
C6 C 0.21043(15) -0.00077(16) 0.42491(9) 0.0214(4) Uani 1 1 d .
H2 H 0.2198 0.0535 0.4555 0.026 Uiso 1 1 calc R
C18 C 0.04499(15) 0.40504(15) 0.37332(9) 0.0197(4) Uani 1 1 d .
C37 C 0.06245(14) -0.00055(15) 0.11369(8) 0.0188(4) Uani 1 1 d .
C24 C -0.09926(13) 0.05593(15) 0.23486(8) 0.0174(4) Uani 1 1 d .
C38 C 0.06527(15) -0.06200(16) 0.06393(9) 0.0220(4) Uani 1 1 d .
C16 C 0.26803(13) 0.06016(14) 0.26442(8) 0.0154(4) Uani 1 1 d .
C12 C 0.37717(14) 0.19563(15) 0.32488(9) 0.0192(4) Uani 1 1 d .
H6 H 0.3892 0.2507 0.3551 0.023 Uiso 1 1 calc R
C2 C 0.08847(14) 0.30804(15) 0.35106(8) 0.0171(4) Uani 1 1 d .
C14 C 0.43173(15) 0.09127(16) 0.25023(10) 0.0242(4) Uani 1 1 d .
H8 H 0.4819 0.0748 0.2300 0.029 Uiso 1 1 calc R
C15 C 0.34000(15) 0.03629(15) 0.23428(9) 0.0207(4) Uani 1 1 d .
H9 H 0.3271 -0.0170 0.2031 0.025 Uiso 1 1 calc R
C34 C 0.00927(15) 0.37241(15) 0.11833(9) 0.0200(4) Uani 1 1 d .
C31 C -0.12862(14) 0.21082(15) 0.11575(8) 0.0179(4) Uani 1 1 d .
C13 C 0.45052(15) 0.16964(16) 0.29526(9) 0.0235(4) Uani 1 1 d .
H7 H 0.5138 0.2060 0.3061 0.028 Uiso 1 1 calc R
C17 C 0.16895(13) -0.00007(14) 0.25851(8) 0.0157(4) Uani 1 1 d .
H10 H 0.1561 -0.0573 0.2263 0.019 Uiso 1 1 calc R
C35 C 0.03095(14) 0.28233(15) 0.15625(8) 0.0181(4) Uani 1 1 d .
C29 C -0.17100(14) 0.12754(16) 0.24659(9) 0.0209(4) Uani 1 1 d .
C5 C 0.19461(13) 0.02910(14) 0.36548(8) 0.0165(4) Uani 1 1 d .
C41 C -0.08529(14) -0.08623(16) 0.12011(9) 0.0209(4) Uani 1 1 d .
B1 B -0.01637(15) 0.08272(17) 0.19637(9) 0.0162(4) Uani 1 1 d .
C11 C 0.28685(13) 0.13996(14) 0.30947(8) 0.0157(4) Uani 1 1 d .
C4 C 0.10474(13) 0.15947(14) 0.29114(8) 0.0156(4) Uani 1 1 d .
C26 C -0.15117(16) -0.07166(17) 0.30354(9) 0.0279(5) Uani 1 1 d .
C36 C -0.01132(14) -0.00930(15) 0.14476(8) 0.0178(4) Uani 1 1 d .
C8 C 0.19744(16) -0.19097(17) 0.39390(10) 0.0282(5) Uani 1 1 d .
H4 H 0.1994 -0.2670 0.4042 0.034 Uiso 1 1 calc R
C33 C -0.08449(15) 0.38163(15) 0.07919(9) 0.0223(4) Uani 1 1 d .
C9 C 0.17959(14) -0.16033(15) 0.33396(9) 0.0211(4) Uani 1 1 d .
H5 H 0.1686 -0.2144 0.3032 0.025 Uiso 1 1 calc R
C7 C 0.21227(16) -0.11238(17) 0.43865(9) 0.0272(5) Uani 1 1 d .
H3 H 0.2238 -0.1349 0.4792 0.033 Uiso 1 1 calc R
C40 C -0.08575(16) -0.14930(16) 0.07020(9) 0.0266(5) Uani 1 1 d .
C44 C -0.03402(18) 0.0290(2) 0.47288(11) 0.0408(6) Uani 1 1 d .
H21 H -0.0144 0.0059 0.4364 0.049 Uiso 1 1 calc R
H22 H -0.1043 0.0050 0.4686 0.049 Uiso 1 1 calc R
C27 C -0.22238(17) 0.0017(2) 0.31215(10) 0.0335(5) Uani 1 1 d .
C19 C 0.10081(16) 0.46666(17) 0.42113(10) 0.0301(5) Uani 1 1 d .
H11 H 0.1681 0.4459 0.4400 0.036 Uiso 1 1 calc R
C28 C -0.23233(16) 0.10184(19) 0.28346(10) 0.0301(5) Uani 1 1 d .
C39 C -0.01013(16) -0.13741(16) 0.04183(9) 0.0261(5) Uani 1 1 d .
C23 C -0.05399(16) 0.43675(17) 0.34677(10) 0.0269(5) Uani 1 1 d .
H15 H -0.0933 0.3955 0.3141 0.032 Uiso 1 1 calc R
C22 C -0.09509(18) 0.52734(18) 0.36760(10) 0.0325(5) Uani 1 1 d .
H14 H -0.1625 0.5482 0.3492 0.039 Uiso 1 1 calc R
C43 C -0.0292(2) 0.1538(2) 0.47738(12) 0.0453(6) Uani 1 1 d .
H19 H 0.0391 0.1787 0.4769 0.054 Uiso 1 1 calc R
H20 H -0.0414 0.1768 0.5160 0.054 Uiso 1 1 calc R
C21 C -0.03870(19) 0.58804(18) 0.41507(11) 0.0360(6) Uani 1 1 d .
H13 H -0.0674 0.6503 0.4294 0.043 Uiso 1 1 calc R
C20 C 0.05903(19) 0.55823(19) 0.44155(12) 0.0394(6) Uani 1 1 d .
H12 H 0.0980 0.6004 0.4739 0.047 Uiso 1 1 calc R
C42 C -0.1063(2) 0.2098(2) 0.42609(12) 0.0518(7) Uani 1 1 d .
H16 H -0.0904 0.1932 0.3880 0.078 Uiso 1 1 calc R
H17 H -0.1042 0.2897 0.4325 0.078 Uiso 1 1 calc R
H18 H -0.1737 0.1821 0.4249 0.078 Uiso 1 1 calc R

loop_
_atom_site_aniso_label
_atom_site_aniso_U_11
_atom_site_aniso_U_22
_atom_site_aniso_U_33
_atom_site_aniso_U_23
_atom_site_aniso_U_13
_atom_site_aniso_U_12
S1 0.0174(2) 0.0194(2) 0.0186(2) -0.00470(19) 0.00053(19) 0.00290(18)
F11 0.0177(6) 0.0289(6) 0.0235(6) 0.0005(5) 0.0057(5) -0.0036(5)
F5 0.0209(6) 0.0281(6) 0.0290(6) 0.0021(5) 0.0080(5) 0.0069(5)
F6 0.0156(6) 0.0277(6) 0.0257(6) 0.0028(5) -0.0003(5) -0.0063(5)
F12 0.0286(7) 0.0397(7) 0.0233(6) 0.0038(5) 0.0118(5) 0.0105(5)
F10 0.0143(5) 0.0266(6) 0.0241(6) 0.0038(5) -0.0005(5) -0.0044(4)
F15 0.0233(6) 0.0313(6) 0.0293(6) -0.0072(5) 0.0076(5) -0.0110(5)
F9 0.0279(7) 0.0228(6) 0.0307(7) 0.0036(5) 0.0035(5) -0.0093(5)
F7 0.0209(6) 0.0383(7) 0.0281(7) 0.0098(6) -0.0074(5) -0.0007(5)
F1 0.0229(6) 0.0202(6) 0.0331(7) 0.0033(5) 0.0043(5) 0.0000(5)
F8 0.0361(7) 0.0289(6) 0.0345(7) 0.0156(6) -0.0030(6) 0.0003(5)
F2 0.0401(8) 0.0379(7) 0.0355(7) 0.0142(6) 0.0063(6) -0.0145(6)
F14 0.0439(8) 0.0398(7) 0.0410(8) -0.0200(6) 0.0068(7) -0.0196(6)
F13 0.0536(9) 0.0406(7) 0.0281(7) -0.0163(6) 0.0107(6) 0.0025(6)
F4 0.0327(8) 0.0592(9) 0.0519(9) -0.0008(7) 0.0275(7) 0.0096(7)
C3 0.0135(9) 0.0192(9) 0.0187(9) 0.0007(8) 0.0043(7) 0.0006(7)
N1 0.0128(7) 0.0151(7) 0.0167(8) 0.0005(6) 0.0033(6) -0.0002(6)
C10 0.0107(8) 0.0198(9) 0.0181(9) 0.0004(8) 0.0017(7) 0.0007(7)
C1 0.0136(9) 0.0160(8) 0.0163(9) -0.0024(7) 0.0021(7) 0.0002(7)
F3 0.0497(9) 0.0724(10) 0.0531(9) 0.0110(8) 0.0370(8) -0.0101(8)
C25 0.0159(9) 0.0249(10) 0.0206(10) -0.0020(8) 0.0004(8) -0.0039(8)
C32 0.0167(10) 0.0277(10) 0.0151(9) 0.0001(8) -0.0020(8) 0.0043(8)
C30 0.0154(9) 0.0180(9) 0.0153(9) -0.0004(7) 0.0055(7) 0.0013(7)
C6 0.0196(10) 0.0247(10) 0.0198(10) -0.0005(8) 0.0049(8) 0.0029(8)
C18 0.0219(10) 0.0172(9) 0.0224(10) 0.0003(8) 0.0098(8) 0.0008(7)
C37 0.0158(9) 0.0198(9) 0.0190(9) 0.0020(8) 0.0014(8) 0.0028(7)
C24 0.0128(9) 0.0214(9) 0.0163(9) -0.0011(7) 0.0004(7) -0.0049(7)
C38 0.0217(10) 0.0269(10) 0.0180(10) 0.0049(8) 0.0060(8) 0.0095(8)
C16 0.0125(9) 0.0147(8) 0.0174(9) 0.0032(7) 0.0009(7) 0.0029(7)
C12 0.0162(9) 0.0161(9) 0.0231(10) -0.0007(8) 0.0012(8) 0.0005(7)
C2 0.0154(9) 0.0168(9) 0.0199(9) 0.0025(7) 0.0058(8) -0.0006(7)
C14 0.0183(10) 0.0254(10) 0.0320(11) 0.0025(9) 0.0121(9) 0.0044(8)
C15 0.0206(10) 0.0195(9) 0.0225(10) 0.0002(8) 0.0064(8) 0.0045(8)
C34 0.0223(10) 0.0186(9) 0.0200(10) -0.0026(8) 0.0072(8) -0.0033(8)
C31 0.0162(9) 0.0199(9) 0.0178(9) -0.0015(8) 0.0047(8) -0.0023(7)
C13 0.0152(9) 0.0204(9) 0.0340(11) 0.0040(9) 0.0050(9) -0.0012(8)
C17 0.0135(9) 0.0159(8) 0.0169(9) -0.0009(7) 0.0027(7) 0.0024(7)
C35 0.0150(9) 0.0220(9) 0.0157(9) -0.0025(8) 0.0010(7) 0.0018(7)
C29 0.0172(9) 0.0241(10) 0.0201(10) -0.0004(8) 0.0025(8) -0.0018(8)
C5 0.0108(8) 0.0178(9) 0.0196(9) 0.0014(8) 0.0018(7) 0.0014(7)
C41 0.0179(10) 0.0229(10) 0.0208(10) 0.0012(8) 0.0033(8) -0.0010(8)
B1 0.0128(10) 0.0174(10) 0.0170(10) -0.0003(8) 0.0014(8) -0.0002(8)
C11 0.0145(9) 0.0137(8) 0.0179(9) 0.0028(7) 0.0026(7) 0.0035(7)
C4 0.0139(9) 0.0168(8) 0.0168(9) 0.0023(7) 0.0053(7) -0.0014(7)
C26 0.0265(11) 0.0313(11) 0.0238(11) 0.0067(9) 0.0027(9) -0.0117(9)
C36 0.0172(9) 0.0164(9) 0.0180(9) 0.0023(7) 0.0013(8) 0.0021(7)
C8 0.0273(11) 0.0198(10) 0.0372(12) 0.0091(9) 0.0078(10) 0.0036(8)
C33 0.0266(11) 0.0200(9) 0.0191(10) 0.0047(8) 0.0038(8) 0.0037(8)
C9 0.0173(9) 0.0174(9) 0.0277(11) -0.0013(8) 0.0043(8) 0.0000(7)
C7 0.0267(11) 0.0327(11) 0.0223(10) 0.0095(9) 0.0065(9) 0.0045(9)
C40 0.0291(11) 0.0224(10) 0.0244(11) -0.0044(9) -0.0004(9) -0.0039(8)
C44 0.0312(13) 0.0526(15) 0.0417(14) -0.0131(12) 0.0150(11) -0.0077(11)
C27 0.0276(12) 0.0488(13) 0.0283(11) 0.0013(11) 0.0147(10) -0.0131(10)
C19 0.0231(11) 0.0313(11) 0.0357(12) -0.0104(10) 0.0074(10) 0.0001(9)
C28 0.0191(10) 0.0435(13) 0.0299(11) -0.0040(10) 0.0102(9) 0.0002(9)
C39 0.0339(12) 0.0246(10) 0.0173(10) -0.0038(8) 0.0023(9) 0.0074(9)
C23 0.0265(11) 0.0272(11) 0.0271(11) -0.0027(9) 0.0069(9) 0.0074(9)
C22 0.0325(12) 0.0334(12) 0.0344(12) 0.0027(10) 0.0134(10) 0.0154(10)
C43 0.0431(15) 0.0468(15) 0.0520(16) -0.0081(13) 0.0233(13) -0.0110(12)
C21 0.0430(14) 0.0258(11) 0.0458(14) -0.0041(10) 0.0233(12) 0.0107(10)
C20 0.0413(14) 0.0327(12) 0.0464(15) -0.0190(11) 0.0155(12) -0.0006(10)
C42 0.070(2) 0.0492(16) 0.0473(16) 0.0001(13) 0.0351(15) -0.0106(14)

loop_
_atom_type_symbol
_atom_type_description
_atom_type_scat_dispersion_real
_atom_type_scat_dispersion_imag
_atom_type_scat_source
C C 0.0033 0.0016 'International Tables Vol C Tables 4.2.6.8 and 6.1.1.4'
H H 0.0000 0.0000 'International Tables Vol C Tables 4.2.6.8 and 6.1.1.4'
B B 0.0013 0.0007 'International Tables Vol C Tables 4.2.6.8 and 6.1.1.4'
N N 0.0061 0.0033 'International Tables Vol C Tables 4.2.6.8 and 6.1.1.4'
F F 0.0171 0.0103 'International Tables Vol C Tables 4.2.6.8 and 6.1.1.4'
S S 0.1246 0.1234 'International Tables Vol C Tables 4.2.6.8 and 6.1.1.4'

loop_
_geom_angle_atom_site_label_1
_geom_angle_atom_site_label_2
_geom_angle_atom_site_label_3
_geom_angle
_geom_angle_site_symmetry_3
C2 S1 C1 92.21(8) .
C2 C3 C4 113.39(17) .
C4 N1 C17 111.61(14) .
C4 N1 B1 122.48(15) .
C17 N1 B1 125.47(14) .
C9 C10 C5 120.56(18) .
C9 C10 C17 126.05(17) .
C5 C10 C17 113.18(15) .
C4 C1 C11 106.45(14) .
C4 C1 C5 104.88(14) .
C11 C1 C5 105.48(14) .
C4 C1 S1 106.23(12) .
C11 C1 S1 116.92(12) .
C5 C1 S1 115.89(13) .
F1 C25 C26 116.29(18) .
F1 C25 C24 118.60(17) .
C26 C25 C24 125.11(19) .
F7 C32 C31 120.57(17) .
F7 C32 C33 119.92(17) .
C31 C32 C33 119.50(17) .
C35 C30 C31 113.41(16) .
C35 C30 B1 128.40(16) .
C31 C30 B1 117.87(16) .
C5 C6 C7 118.13(19) .
C19 C18 C23 118.58(18) .
C19 C18 C2 121.06(18) .
C23 C18 C2 120.35(17) .
F11 C37 C38 116.05(17) .
F11 C37 C36 119.17(16) .
C38 C37 C36 124.78(18) .
C25 C24 C29 113.14(17) .
C25 C24 B1 119.22(16) .
C29 C24 B1 127.29(16) .
F12 C38 C39 119.78(18) .
F12 C38 C37 121.06(18) .
C39 C38 C37 119.13(19) .
C15 C16 C11 120.14(17) .
C15 C16 C17 126.68(17) .
C11 C16 C17 112.91(16) .
C11 C12 C13 118.80(18) .
C3 C2 C18 126.16(17) .
C3 C2 S1 114.74(14) .
C18 C2 S1 119.10(14) .
C13 C14 C15 120.63(18) .
C16 C15 C14 119.11(18) .
F9 C34 C33 119.68(17) .
F9 C34 C35 120.77(17) .
C33 C34 C35 119.54(17) .
F6 C31 C32 116.31(16) .
F6 C31 C30 119.22(16) .
C32 C31 C30 124.47(17) .
C14 C13 C12 120.38(18) .
N1 C17 C16 107.23(14) .
N1 C17 C10 107.37(14) .
C16 C17 C10 104.29(14) .
F10 C35 C34 115.11(16) .
F10 C35 C30 120.79(16) .
C34 C35 C30 124.09(17) .
F5 C29 C28 115.31(17) .
F5 C29 C24 120.84(17) .
C28 C29 C24 123.81(19) .
C6 C5 C10 121.36(17) .
C6 C5 C1 127.21(17) .
C10 C5 C1 111.21(15) .
F15 C41 C40 115.00(17) .
F15 C41 C36 121.04(17) .
C40 C41 C36 123.94(19) .
N1 B1 C30 112.02(15) .
N1 B1 C36 111.22(14) .
C30 B1 C36 102.28(14) .
N1 B1 C24 101.95(14) .
C30 B1 C24 114.84(15) .
C36 B1 C24 114.90(15) .
C12 C11 C16 120.92(17) .
C12 C11 C1 127.52(17) .
C16 C11 C1 111.28(15) .
N1 C4 C3 130.12(17) .
N1 C4 C1 116.49(15) .
C3 C4 C1 113.38(15) .
F2 C26 C25 121.2(2) .
F2 C26 C27 119.93(19) .
C25 C26 C27 118.91(19) .
C41 C36 C37 113.26(17) .
C41 C36 B1 126.00(17) .
C37 C36 B1 119.66(16) .
C7 C8 C9 120.95(18) .
F8 C33 C32 120.68(17) .
F8 C33 C34 120.37(18) .
C32 C33 C34 118.94(17) .
C10 C9 C8 118.31(19) .
C8 C7 C6 120.68(19) .
F14 C40 C39 119.65(18) .
F14 C40 C41 120.41(19) .
C39 C40 C41 119.94(19) .
C43 C44 C44 113.3(3) 3_556
F3 C27 C28 120.0(2) .
F3 C27 C26 120.8(2) .
C28 C27 C26 119.20(19) .
C20 C19 C18 120.5(2) .
F4 C28 C27 120.32(19) .
F4 C28 C29 119.9(2) .
C27 C28 C29 119.8(2) .
F13 C39 C40 120.81(19) .
F13 C39 C38 120.3(2) .
C40 C39 C38 118.93(18) .
C22 C23 C18 120.5(2) .
C23 C22 C21 120.3(2) .
C44 C43 C42 112.3(2) .
C20 C21 C22 119.9(2) .
C21 C20 C19 120.2(2) .

loop_
_geom_bond_atom_site_label_1
_geom_bond_atom_site_label_2
_geom_bond_distance
_geom_bond_site_symmetry_2
S1 C2 1.7504(19) .
S1 C1 1.8058(18) .
F11 C37 1.351(2) .
F5 C29 1.354(2) .
F6 C31 1.353(2) .
F12 C38 1.346(2) .
F10 C35 1.352(2) .
F15 C41 1.348(2) .
F9 C34 1.339(2) .
F7 C32 1.347(2) .
F1 C25 1.351(2) .
F8 C33 1.338(2) .
F2 C26 1.339(2) .
F14 C40 1.340(2) .
F13 C39 1.340(2) .
F4 C28 1.346(2) .
C3 C2 1.359(3) .
C3 C4 1.414(2) .
N1 C4 1.306(2) .
N1 C17 1.509(2) .
N1 B1 1.611(2) .
C10 C9 1.380(3) .
C10 C5 1.386(3) .
C10 C17 1.525(3) .
C1 C4 1.525(2) .
C1 C11 1.527(3) .
C1 C5 1.536(2) .
F3 C27 1.341(2) .
C25 C26 1.374(3) .
C25 C24 1.388(3) .
C32 C31 1.373(3) .
C32 C33 1.376(3) .
C30 C35 1.385(3) .
C30 C31 1.394(3) .
C30 B1 1.644(3) .
C6 C5 1.382(3) .
C6 C7 1.389(3) .
C18 C19 1.390(3) .
C18 C23 1.397(3) .
C18 C2 1.471(3) .
C37 C38 1.379(3) .
C37 C36 1.391(3) .
C24 C29 1.393(3) .
C24 B1 1.650(3) .
C38 C39 1.379(3) .
C16 C15 1.381(3) .
C16 C11 1.396(3) .
C16 C17 1.522(2) .
C12 C11 1.379(3) .
C12 C13 1.394(3) .
C14 C13 1.383(3) .
C14 C15 1.391(3) .
C34 C33 1.377(3) .
C34 C35 1.384(3) .
C29 C28 1.381(3) .
C41 C40 1.383(3) .
C41 C36 1.390(3) .
B1 C36 1.648(3) .
C26 C27 1.376(3) .
C8 C7 1.382(3) .
C8 C9 1.394(3) .
C40 C39 1.374(3) .
C44 C43 1.518(4) .
C44 C44 1.529(5) 3_556
C27 C28 1.373(3) .
C19 C20 1.388(3) .
C23 C22 1.378(3) .
C22 C21 1.382(3) .
C43 C42 1.531(4) .
C21 C20 1.375(3) .

loop_
_geom_torsion_atom_site_label_1
_geom_torsion_atom_site_label_2
_geom_torsion_atom_site_label_3
_geom_torsion_atom_site_label_4
_geom_torsion
_geom_torsion_site_symmetry_1
C2 S1 C1 C4 1.65(13) .
C2 S1 C1 C11 120.25(14) .
C2 S1 C1 C5 -114.36(14) .
F1 C25 C24 C29 179.54(16) .
C26 C25 C24 C29 -0.7(3) .
F1 C25 C24 B1 -6.8(2) .
C26 C25 C24 B1 172.98(18) .
F11 C37 C38 F12 -0.2(3) .
C36 C37 C38 F12 179.14(17) .
F11 C37 C38 C39 -178.48(16) .
C36 C37 C38 C39 0.8(3) .
C4 C3 C2 C18 -178.45(17) .
C4 C3 C2 S1 1.4(2) .
C19 C18 C2 C3 -170.50(19) .
C23 C18 C2 C3 9.8(3) .
C19 C18 C2 S1 9.7(3) .
C23 C18 C2 S1 -170.00(15) .
C1 S1 C2 C3 -1.84(15) .
C1 S1 C2 C18 178.00(15) .
C11 C16 C15 C14 1.2(3) .
C17 C16 C15 C14 -172.38(17) .
C13 C14 C15 C16 -0.6(3) .
F7 C32 C31 F6 2.1(3) .
C33 C32 C31 F6 -178.70(17) .
F7 C32 C31 C30 -177.76(17) .
C33 C32 C31 C30 1.5(3) .
C35 C30 C31 F6 177.93(16) .
B1 C30 C31 F6 3.9(3) .
C35 C30 C31 C32 -2.2(3) .
B1 C30 C31 C32 -176.27(18) .
C15 C14 C13 C12 -0.8(3) .
C11 C12 C13 C14 1.6(3) .
C4 N1 C17 C16 -56.59(19) .
B1 N1 C17 C16 130.88(17) .
C4 N1 C17 C10 54.99(18) .
B1 N1 C17 C10 -117.53(18) .
C15 C16 C17 N1 -129.95(18) .
C11 C16 C17 N1 56.08(19) .
C15 C16 C17 C10 116.4(2) .
C11 C16 C17 C10 -57.60(18) .
C9 C10 C17 N1 130.47(18) .
C5 C10 C17 N1 -54.81(19) .
C9 C10 C17 C16 -116.0(2) .
C5 C10 C17 C16 58.76(19) .
F9 C34 C35 F10 0.3(3) .
C33 C34 C35 F10 179.81(17) .
F9 C34 C35 C30 -179.06(17) .
C33 C34 C35 C30 0.4(3) .
C31 C30 C35 F10 -178.06(16) .
B1 C30 C35 F10 -4.8(3) .
C31 C30 C35 C34 1.3(3) .
B1 C30 C35 C34 174.53(18) .
C25 C24 C29 F5 176.28(16) .
B1 C24 C29 F5 3.2(3) .
C25 C24 C29 C28 -1.3(3) .
B1 C24 C29 C28 -174.35(19) .
C7 C6 C5 C10 1.7(3) .
C7 C6 C5 C1 -172.40(18) .
C9 C10 C5 C6 -1.4(3) .
C17 C10 C5 C6 -176.44(17) .
C9 C10 C5 C1 173.56(16) .
C17 C10 C5 C1 -1.5(2) .
C4 C1 C5 C6 -130.63(19) .
C11 C1 C5 C6 117.2(2) .
S1 C1 C5 C6 -13.9(2) .
C4 C1 C5 C10 54.78(19) .
C11 C1 C5 C10 -57.41(19) .
S1 C1 C5 C10 171.56(13) .
C4 N1 B1 C30 59.8(2) .
C17 N1 B1 C30 -128.45(17) .
C4 N1 B1 C36 173.58(15) .
C17 N1 B1 C36 -14.7(2) .
C4 N1 B1 C24 -63.5(2) .
C17 N1 B1 C24 108.28(17) .
C35 C30 B1 N1 14.1(3) .
C31 C30 B1 N1 -172.87(15) .
C35 C30 B1 C36 -105.1(2) .
C31 C30 B1 C36 67.9(2) .
C35 C30 B1 C24 129.81(19) .
C31 C30 B1 C24 -57.2(2) .
C25 C24 B1 N1 -63.91(19) .
C29 C24 B1 N1 108.7(2) .
C25 C24 B1 C30 174.74(16) .
C29 C24 B1 C30 -12.6(3) .
C25 C24 B1 C36 56.5(2) .
C29 C24 B1 C36 -130.84(19) .
C13 C12 C11 C16 -1.0(3) .
C13 C12 C11 C1 172.39(17) .
C15 C16 C11 C12 -0.4(3) .
C17 C16 C11 C12 174.03(16) .
C15 C16 C11 C1 -174.76(16) .
C17 C16 C11 C1 -0.3(2) .
C4 C1 C11 C12 133.41(19) .
C5 C1 C11 C12 -115.51(19) .
S1 C1 C11 C12 14.9(2) .
C4 C1 C11 C16 -52.68(18) .
C5 C1 C11 C16 58.40(18) .
S1 C1 C11 C16 -171.16(12) .
C17 N1 C4 C3 -177.55(18) .
B1 N1 C4 C3 -4.8(3) .
C17 N1 C4 C1 1.2(2) .
B1 N1 C4 C1 173.99(15) .
C2 C3 C4 N1 178.78(18) .
C2 C3 C4 C1 0.0(2) .
C11 C1 C4 N1 54.49(19) .
C5 C1 C4 N1 -57.0(2) .
S1 C1 C4 N1 179.78(13) .
C11 C1 C4 C3 -126.54(16) .
C5 C1 C4 C3 121.96(16) .
S1 C1 C4 C3 -1.26(18) .
F1 C25 C26 F2 2.7(3) .
C24 C25 C26 F2 -177.07(17) .
F1 C25 C26 C27 -177.98(18) .
C24 C25 C26 C27 2.2(3) .
F15 C41 C36 C37 -177.76(16) .
C40 C41 C36 C37 0.8(3) .
F15 C41 C36 B1 -9.8(3) .
C40 C41 C36 B1 168.75(18) .
F11 C37 C36 C41 178.21(16) .
C38 C37 C36 C41 -1.1(3) .
F11 C37 C36 B1 9.4(3) .
C38 C37 C36 B1 -169.88(17) .
N1 B1 C36 C41 134.10(18) .
C30 B1 C36 C41 -106.2(2) .
C24 B1 C36 C41 18.9(3) .
N1 B1 C36 C37 -58.6(2) .
C30 B1 C36 C37 61.1(2) .
C24 B1 C36 C37 -173.80(16) .
F7 C32 C33 F8 -0.7(3) .
C31 C32 C33 F8 -179.95(17) .
F7 C32 C33 C34 179.68(17) .
C31 C32 C33 C34 0.4(3) .
F9 C34 C33 F8 -1.5(3) .
C35 C34 C33 F8 179.05(17) .
F9 C34 C33 C32 178.16(17) .
C35 C34 C33 C32 -1.3(3) .
C5 C10 C9 C8 0.1(3) .
C17 C10 C9 C8 174.50(18) .
C7 C8 C9 C10 0.8(3) .
C9 C8 C7 C6 -0.5(3) .
C5 C6 C7 C8 -0.8(3) .
F15 C41 C40 F14 -0.6(3) .
C36 C41 C40 F14 -179.24(18) .
F15 C41 C40 C39 178.36(17) .
C36 C41 C40 C39 -0.3(3) .
F2 C26 C27 F3 -0.8(3) .
C25 C26 C27 F3 179.93(19) .
F2 C26 C27 C28 177.54(19) .
C25 C26 C27 C28 -1.8(3) .
C23 C18 C19 C20 -0.6(3) .
C2 C18 C19 C20 179.8(2) .
F3 C27 C28 F4 -0.1(3) .
C26 C27 C28 F4 -178.4(2) .
F3 C27 C28 C29 178.2(2) .
C26 C27 C28 C29 -0.1(3) .
F5 C29 C28 F4 2.4(3) .
C24 C29 C28 F4 -179.93(18) .
F5 C29 C28 C27 -176.00(18) .
C24 C29 C28 C27 1.7(3) .
F14 C40 C39 F13 -0.3(3) .
C41 C40 C39 F13 -179.26(18) .
F14 C40 C39 C38 178.92(18) .
C41 C40 C39 C38 -0.1(3) .
F12 C38 C39 F13 0.7(3) .
C37 C38 C39 F13 179.00(17) .
F12 C38 C39 C40 -178.53(18) .
C37 C38 C39 C40 -0.2(3) .
C19 C18 C23 C22 0.1(3) .
C2 C18 C23 C22 179.81(19) .
C18 C23 C22 C21 0.0(3) .
C44 C44 C43 C42 -173.6(3) 3_556
C23 C22 C21 C20 0.2(4) .
C22 C21 C20 C19 -0.7(4) .
C18 C19 C20 C21 0.8(4) .
